data_4063479
loop_
_publ_author_name
'Chan, Kai-Ting'
'Tsai, Yi-Hua'
'Lin, Wu-Shien'
'Wu, Jia-Rong'
'Chen, Shih-Jung'
'Liao, Fu-Xing'
'Hu, Ching-Han'
'Lee, Hon Man'

_publ_section_title
;
 Palladium Complexes with Carbene and Phosphine Ligands: Synthesis,
 Structural Characterization, and Direct Arylation Reactions between Aryl
 Halides and Alkynes
;
_journal_issue 2
_journal_name_full Organometallics
_journal_page_first 463
_journal_page_last 472
_journal_paper_doi 10.1021/om9009203
_journal_volume 29
_journal_year 2010
_chemical_formula_moiety 'C34 H32 Cl2 N4 Pd'
_chemical_formula_sum 'C34 H32 Cl2 N4 Pd'
_chemical_formula_weight 673.94
_space_group_IT_number 15
_symmetry_cell_setting monoclinic
_symmetry_Int_Tables_number 15
_symmetry_space_group_name_Hall '-C 2yc'
_symmetry_space_group_name_H-M 'C 1 2/c 1'
_atom_sites_solution_hydrogens geom
_atom_sites_solution_primary direct
_atom_sites_solution_secondary difmap
_audit_creation_method SHELXL-97
_cell_angle_alpha 90.00
_cell_angle_beta 114.275(17)
_cell_angle_gamma 90.00
_cell_formula_units_Z 4
_cell_length_a 15.823(5)
_cell_length_b 14.132(5)
_cell_length_c 15.342(5)
_cell_measurement_reflns_used 2431
_cell_measurement_temperature 150(2)
_cell_measurement_theta_max 20.1
_cell_measurement_theta_min 2.8
_cell_volume 3127.3(18)
_computing_cell_refinement APEX2
_computing_data_collection 'APEX2 (Bruker, 2004)'
_computing_data_reduction APEX2
_computing_molecular_graphics SHELXTL
_computing_publication_material SHELXTL
_computing_structure_refinement SHELXTL
_computing_structure_solution 'SHELXTL (Sheldrick, 2008)'
_diffrn_ambient_temperature 150(2)
_diffrn_measured_fraction_theta_full 1.000
_diffrn_measured_fraction_theta_max 1.000
_diffrn_measurement_device_type 'Bruker SMART APEX II'
_diffrn_measurement_method \w
_diffrn_radiation_monochromator graphite
_diffrn_radiation_probe x-ray
_diffrn_radiation_type MoK\a
_diffrn_radiation_wavelength 0.71073
_diffrn_reflns_av_R_equivalents 0.0785
_diffrn_reflns_av_sigmaI/netI 0.0601
_diffrn_reflns_limit_h_max 20
_diffrn_reflns_limit_h_min -20
_diffrn_reflns_limit_k_max 17
_diffrn_reflns_limit_k_min -18
_diffrn_reflns_limit_l_max 19
_diffrn_reflns_limit_l_min -19
_diffrn_reflns_number 18042
_diffrn_reflns_theta_full 27.00
_diffrn_reflns_theta_max 27.00
_diffrn_reflns_theta_min 2.02
_diffrn_source 'fine-focus sealed tube'
_diffrn_standards_decay_% 0
_diffrn_standards_interval_count 0
_diffrn_standards_interval_time 0
_diffrn_standards_number 0
_exptl_absorpt_coefficient_mu 0.794
_exptl_absorpt_correction_T_max 0.9539
_exptl_absorpt_correction_T_min 0.8902
_exptl_absorpt_correction_type multi-scan
_exptl_absorpt_process_details 'SADABS 2.10 (Sheldrick, 2003)'
_exptl_crystal_density_diffrn 1.431
_exptl_crystal_density_method 'not measured'
_exptl_crystal_F_000 1376
_exptl_crystal_size_max 0.15
_exptl_crystal_size_mid 0.10
_exptl_crystal_size_min 0.06
_refine_diff_density_max 0.604
_refine_diff_density_min -0.910
_refine_diff_density_rms 0.090
_refine_ls_extinction_method none
_refine_ls_goodness_of_fit_ref 0.977
_refine_ls_hydrogen_treatment constr
_refine_ls_matrix_type full
_refine_ls_number_parameters 186
_refine_ls_number_reflns 3413
_refine_ls_number_restraints 0
_refine_ls_restrained_S_all 0.977
_refine_ls_R_factor_all 0.0792
_refine_ls_R_factor_gt 0.0373
_refine_ls_shift/su_max 0.001
_refine_ls_shift/su_mean 0.000
_refine_ls_structure_factor_coef Fsqd
_refine_ls_weighting_details 'calc w=1/[\s^2^(Fo^2^)+(0.0622P)^2^+0.0000P] where P=(Fo^2^+2Fc^2^)/3'
_refine_ls_weighting_scheme calc
_refine_ls_wR_factor_gt 0.0882
_refine_ls_wR_factor_ref 0.1145
_reflns_number_gt 2252
_reflns_number_total 3413
_reflns_threshold_expression I>2\s
_cod_data_source_file om9009203_si_001.cif
_cod_data_source_block 8_form_I
_cod_original_cell_volume 3127.2(17)
_cod_original_sg_symbol_H-M 'C 2/c'
_cod_database_code 4063479

loop_
_symmetry_equiv_pos_as_xyz
'x, y, z'
'-x, y, -z+1/2'
'x+1/2, y+1/2, z'
'-x+1/2, y+1/2, -z+1/2'
'-x, -y, -z'
'x, -y, z-1/2'
'-x+1/2, -y+1/2, -z'
'x+1/2, -y+1/2, z-1/2'

loop_
_atom_site_label
_atom_site_type_symbol
_atom_site_fract_x
_atom_site_fract_y
_atom_site_fract_z
_atom_site_U_iso_or_equiv
_atom_site_adp_type
_atom_site_occupancy
_atom_site_symmetry_multiplicity
_atom_site_calc_flag
_atom_site_refinement_flags
_atom_site_disorder_assembly
_atom_site_disorder_group
C1 C 0.4474(3) 0.4575(2) 0.1461(3) 0.0470(9) Uani 1 1 d . . .
C2 C 0.3440(3) 0.3715(3) 0.0264(3) 0.0588(11) Uani 1 1 d . . .
H2 H 0.2869 0.3442 -0.0156 0.071 Uiso 1 1 calc R . .
C3 C 0.4274(3) 0.3571(3) 0.0247(3) 0.0545(10) Uani 1 1 d . . .
H3 H 0.4405 0.3186 -0.0190 0.065 Uiso 1 1 calc R . .
C4 C 0.2812(3) 0.4711(3) 0.1250(3) 0.0653(12) Uani 1 1 d . . .
H4A H 0.3009 0.5329 0.1574 0.078 Uiso 1 1 calc R . .
H4B H 0.2715 0.4273 0.1704 0.078 Uiso 1 1 calc R . .
C5 C 0.1914(3) 0.4837(3) 0.0396(3) 0.0518(9) Uani 1 1 d . . .
C6 C 0.1253(3) 0.4131(3) 0.0125(3) 0.0673(12) Uani 1 1 d . . .
H6 H 0.1380 0.3561 0.0485 0.081 Uiso 1 1 calc R . .
C7 C 0.0415(3) 0.4228(4) -0.0652(4) 0.0868(16) Uani 1 1 d . . .
H7 H -0.0030 0.3733 -0.0818 0.104 Uiso 1 1 calc R . .
C8 C 0.0231(4) 0.5024(5) -0.1172(4) 0.0923(17) Uani 1 1 d . . .
H8 H -0.0343 0.5081 -0.1714 0.111 Uiso 1 1 calc R . .
C9 C 0.0853(4) 0.5761(4) -0.0941(4) 0.0930(17) Uani 1 1 d . . .
H9 H 0.0711 0.6323 -0.1313 0.112 Uiso 1 1 calc R . .
C10 C 0.1717(4) 0.5663(3) -0.0131(4) 0.0769(14) Uani 1 1 d . . .
H10 H 0.2155 0.6165 0.0045 0.092 Uiso 1 1 calc R . .
C11 C 0.5893(3) 0.4152(3) 0.1192(3) 0.0519(9) Uani 1 1 d . . .
H11A H 0.6157 0.4730 0.1572 0.062 Uiso 1 1 calc R . .
H11B H 0.5957 0.4215 0.0579 0.062 Uiso 1 1 calc R . .
C12 C 0.6444(3) 0.3313(3) 0.1722(3) 0.0515(9) Uani 1 1 d . . .
C13 C 0.6122(3) 0.2650(3) 0.2172(3) 0.0637(11) Uani 1 1 d . . .
H13 H 0.5507 0.2701 0.2126 0.076 Uiso 1 1 calc R . .
C14 C 0.6682(4) 0.1908(3) 0.2691(3) 0.0824(15) Uani 1 1 d . . .
H14 H 0.6448 0.1455 0.2993 0.099 Uiso 1 1 calc R . .
C15 C 0.7585(4) 0.1833(4) 0.2765(4) 0.0921(18) Uani 1 1 d . . .
H15 H 0.7971 0.1329 0.3120 0.110 Uiso 1 1 calc R . .
C16 C 0.7917(4) 0.2485(5) 0.2325(4) 0.101(2) Uani 1 1 d . . .
H16 H 0.8535 0.2437 0.2378 0.121 Uiso 1 1 calc R . .
C17 C 0.7352(3) 0.3217(4) 0.1803(3) 0.0787(14) Uani 1 1 d . . .
H17 H 0.7587 0.3661 0.1494 0.094 Uiso 1 1 calc R . .
Cl1 Cl 0.55183(7) 0.66544(7) 0.37324(7) 0.0623(3) Uani 1 1 d . . .
N1 N 0.3567(2) 0.4331(2) 0.1005(2) 0.0520(8) Uani 1 1 d . . .
N2 N 0.4904(2) 0.4096(2) 0.0992(2) 0.0468(7) Uani 1 1 d . . .
Pd1 Pd 0.5000 0.55204(3) 0.2500 0.04429(16) Uani 1 2 d S . .

loop_
_atom_site_aniso_label
_atom_site_aniso_U_11
_atom_site_aniso_U_22
_atom_site_aniso_U_33
_atom_site_aniso_U_23
_atom_site_aniso_U_13
_atom_site_aniso_U_12
C1 0.047(2) 0.053(2) 0.040(2) 0.0117(17) 0.0161(17) 0.0062(17)
C2 0.049(2) 0.071(3) 0.049(2) -0.011(2) 0.0124(19) -0.005(2)
C3 0.054(2) 0.057(2) 0.052(2) -0.0063(19) 0.021(2) 0.0038(19)
C4 0.045(2) 0.104(4) 0.049(2) -0.008(2) 0.0214(19) 0.005(2)
C5 0.050(2) 0.055(2) 0.051(2) -0.0015(19) 0.0213(19) 0.0031(18)
C6 0.056(3) 0.063(3) 0.078(3) -0.006(2) 0.023(2) -0.001(2)
C7 0.053(3) 0.111(4) 0.088(4) -0.028(3) 0.021(3) -0.013(3)
C8 0.064(3) 0.140(5) 0.072(4) 0.008(4) 0.027(3) 0.027(4)
C9 0.101(4) 0.096(4) 0.088(4) 0.037(3) 0.044(4) 0.032(3)
C10 0.084(4) 0.070(3) 0.086(3) 0.009(3) 0.044(3) -0.002(3)
C11 0.049(2) 0.058(2) 0.053(2) 0.0024(19) 0.0252(18) 0.0002(18)
C12 0.045(2) 0.064(2) 0.045(2) -0.0045(19) 0.0190(18) 0.0110(18)
C13 0.060(3) 0.066(3) 0.058(3) 0.001(2) 0.018(2) 0.007(2)
C14 0.108(4) 0.069(3) 0.057(3) 0.008(2) 0.020(3) 0.011(3)
C15 0.097(4) 0.100(4) 0.065(3) -0.004(3) 0.019(3) 0.053(3)
C16 0.074(3) 0.155(6) 0.075(4) 0.001(4) 0.032(3) 0.055(4)
C17 0.061(3) 0.119(4) 0.066(3) 0.005(3) 0.036(2) 0.021(3)
Cl1 0.0732(7) 0.0624(6) 0.0585(6) -0.0105(5) 0.0342(5) -0.0080(5)
N1 0.0453(18) 0.062(2) 0.0458(18) -0.0036(16) 0.0157(15) -0.0006(14)
N2 0.0430(17) 0.0494(17) 0.0450(18) -0.0018(14) 0.0150(14) 0.0035(14)
Pd1 0.0420(2) 0.0509(3) 0.0422(3) 0.000 0.01966(18) 0.000

loop_
_atom_type_symbol
_atom_type_description
_atom_type_scat_dispersion_real
_atom_type_scat_dispersion_imag
_atom_type_scat_source
C C 0.0033 0.0016 'International Tables Vol C Tables 4.2.6.8 and 6.1.1.4'
H H 0.0000 0.0000 'International Tables Vol C Tables 4.2.6.8 and 6.1.1.4'
N N 0.0061 0.0033 'International Tables Vol C Tables 4.2.6.8 and 6.1.1.4'
Cl Cl 0.1484 0.1585 'International Tables Vol C Tables 4.2.6.8 and 6.1.1.4'
Pd Pd -0.9988 1.0072 'International Tables Vol C Tables 4.2.6.8 and 6.1.1.4'

loop_
_geom_angle_atom_site_label_1
_geom_angle_atom_site_label_2
_geom_angle_atom_site_label_3
_geom_angle
_geom_angle_site_symmetry_1
_geom_angle_site_symmetry_3
_geom_angle_publ_flag
N1 C1 N2 104.7(3) . . ?
N1 C1 Pd1 126.3(3) . . ?
N2 C1 Pd1 128.7(3) . . ?
C3 C2 N1 107.4(3) . . ?
C3 C2 H2 126.3 . . ?
N1 C2 H2 126.3 . . ?
C2 C3 N2 106.4(3) . . ?
C2 C3 H3 126.8 . . ?
N2 C3 H3 126.8 . . ?
N1 C4 C5 113.1(3) . . ?
N1 C4 H4A 109.0 . . ?
C5 C4 H4A 109.0 . . ?
N1 C4 H4B 109.0 . . ?
C5 C4 H4B 109.0 . . ?
H4A C4 H4B 107.8 . . ?
C6 C5 C10 118.3(4) . . ?
C6 C5 C4 120.5(4) . . ?
C10 C5 C4 121.2(4) . . ?
C7 C6 C5 122.0(5) . . ?
C7 C6 H6 119.0 . . ?
C5 C6 H6 119.0 . . ?
C8 C7 C6 119.7(5) . . ?
C8 C7 H7 120.2 . . ?
C6 C7 H7 120.2 . . ?
C7 C8 C9 121.6(5) . . ?
C7 C8 H8 119.2 . . ?
C9 C8 H8 119.2 . . ?
C8 C9 C10 118.7(5) . . ?
C8 C9 H9 120.7 . . ?
C10 C9 H9 120.7 . . ?
C5 C10 C9 119.8(5) . . ?
C5 C10 H10 120.1 . . ?
C9 C10 H10 120.1 . . ?
N2 C11 C12 113.7(3) . . ?
N2 C11 H11A 108.8 . . ?
C12 C11 H11A 108.8 . . ?
N2 C11 H11B 108.8 . . ?
C12 C11 H11B 108.8 . . ?
H11A C11 H11B 107.7 . . ?
C13 C12 C17 117.9(4) . . ?
C13 C12 C11 123.9(4) . . ?
C17 C12 C11 118.1(4) . . ?
C12 C13 C14 121.3(4) . . ?
C12 C13 H13 119.4 . . ?
C14 C13 H13 119.4 . . ?
C15 C14 C13 119.7(5) . . ?
C15 C14 H14 120.2 . . ?
C13 C14 H14 120.2 . . ?
C16 C15 C14 119.9(5) . . ?
C16 C15 H15 120.1 . . ?
C14 C15 H15 120.1 . . ?
C15 C16 C17 120.1(5) . . ?
C15 C16 H16 120.0 . . ?
C17 C16 H16 120.0 . . ?
C16 C17 C12 121.2(5) . . ?
C16 C17 H17 119.4 . . ?
C12 C17 H17 119.4 . . ?
C1 N1 C2 110.6(3) . . ?
C1 N1 C4 124.4(3) . . ?
C2 N1 C4 125.0(3) . . ?
C1 N2 C3 110.9(3) . . ?
C1 N2 C11 125.9(3) . . ?
C3 N2 C11 123.1(3) . . ?
C1 Pd1 C1 95.3(2) . 2_655 ?
C1 Pd1 Cl1 175.89(11) . . ?
C1 Pd1 Cl1 85.41(10) 2_655 . ?
C1 Pd1 Cl1 85.42(10) . 2_655 ?
C1 Pd1 Cl1 175.89(11) 2_655 2_655 ?
Cl1 Pd1 Cl1 94.19(6) . 2_655 ?

loop_
_geom_bond_atom_site_label_1
_geom_bond_atom_site_label_2
_geom_bond_distance
_geom_bond_site_symmetry_2
_geom_bond_publ_flag
C1 N1 1.356(5) . ?
C1 N2 1.358(5) . ?
C1 Pd1 1.982(4) . ?
C2 C3 1.346(5) . ?
C2 N1 1.378(5) . ?
C2 H2 0.9500 . ?
C3 N2 1.383(5) . ?
C3 H3 0.9500 . ?
C4 N1 1.493(5) . ?
C4 C5 1.495(5) . ?
C4 H4A 0.9900 . ?
C4 H4B 0.9900 . ?
C5 C6 1.380(6) . ?
C5 C10 1.382(6) . ?
C6 C7 1.378(6) . ?
C6 H6 0.9500 . ?
C7 C8 1.341(7) . ?
C7 H7 0.9500 . ?
C8 C9 1.376(8) . ?
C8 H8 0.9500 . ?
C9 C10 1.426(7) . ?
C9 H9 0.9500 . ?
C10 H10 0.9500 . ?
C11 N2 1.467(5) . ?
C11 C12 1.499(5) . ?
C11 H11A 0.9900 . ?
C11 H11B 0.9900 . ?
C12 C13 1.378(6) . ?
C12 C17 1.398(5) . ?
C13 C14 1.393(6) . ?
C13 H13 0.9500 . ?
C14 C15 1.390(7) . ?
C14 H14 0.9500 . ?
C15 C16 1.369(8) . ?
C15 H15 0.9500 . ?
C16 C17 1.385(7) . ?
C16 H16 0.9500 . ?
C17 H17 0.9500 . ?
Cl1 Pd1 2.3539(11) . ?
Pd1 C1 1.982(4) 2_655 ?
Pd1 Cl1 2.3539(11) 2_655 ?
